data_1560703
loop_
_publ_author_name
'Wu, Si-Hai'
'Ma, Dian-Xue'
'Gong, Zhong-Liang'
'Ma, Junjie'
'Shao, Jiang-Yang'
'Yang, Rong'
'Zhong, Yu-Wu'

_publ_section_title
;
 Synthesis, Photophysical, and Computational Studies of a Bridged
 Ir^III^-Pt^II^ Heterodimetallic Complex
;
_journal_coden_ASTM CRYSBC
_journal_issue 3
_journal_name_full Crystals
_journal_page_first 236
_journal_paper_doi 10.3390/cryst11030236
_journal_volume 11
_journal_year 2021
_chemical_formula_moiety 'C38 H32 Cl2 Ir N8 Pt, 2.357(C7)'
_chemical_formula_sum 'C38 H32 Cl2 Ir N8 Pt'
_chemical_formula_weight 1058.90
_space_group_crystal_system monoclinic
_space_group_IT_number 15
_space_group_name_Hall '-C 2yc'
_space_group_name_H-M_alt 'C 1 2/c 1'
_atom_sites_solution_hydrogens geom
_audit_contact_author_name
;
;
_audit_creation_date 2021-02-23
_audit_creation_method
;
Olex2 1.3
(compiled 2020.11.12 svn.r5f609507 for OlexSys, GUI svn.r6272)
;
_cell_angle_alpha 90
_cell_angle_beta 101.971(2)
_cell_angle_gamma 90
_cell_formula_units_Z 8
_cell_length_a 13.0437(2)
_cell_length_b 24.3865(5)
_cell_length_c 28.8657(5)
_cell_measurement_reflns_used 29735
_cell_measurement_temperature 173(2)
_cell_measurement_theta_max 30.9740
_cell_measurement_theta_min 1.5840
_cell_volume 8982.2(3)
_computing_cell_refinement 'CrysAlisPro 1.171.39.9d (Rigaku OD, 2015)'
_computing_data_collection 'CrystalClear (Rigaku Inc., 2007)'
_computing_data_reduction 'CrysAlisPro 1.171.39.9d (Rigaku OD, 2015)'
_computing_molecular_graphics 'Olex2 1.3 (Dolomanov et al., 2009)'
_computing_publication_material 'Olex2 1.3 (Dolomanov et al., 2009)'
_computing_structure_refinement 'SHELXL 2018/3 (Sheldrick, 2015)'
_computing_structure_solution 'SHELXT 2014/5 (Sheldrick, 2014)'
_diffrn_ambient_temperature 293.15
_diffrn_measured_fraction_theta_full 1.000
_diffrn_measured_fraction_theta_max 1.000
_diffrn_measurement_device_type 'multiwire proportional'
_diffrn_measurement_method 'phi and omega scans'
_diffrn_radiation_monochromator graphite
_diffrn_radiation_type MoK\a
_diffrn_radiation_wavelength 0.71073
_diffrn_reflns_av_R_equivalents 0.0303
_diffrn_reflns_av_unetI/netI 0.0318
_diffrn_reflns_Laue_measured_fraction_full 1.000
_diffrn_reflns_Laue_measured_fraction_max 1.000
_diffrn_reflns_limit_h_max 16
_diffrn_reflns_limit_h_min -16
_diffrn_reflns_limit_k_max 29
_diffrn_reflns_limit_k_min -31
_diffrn_reflns_limit_l_max 35
_diffrn_reflns_limit_l_min -37
_diffrn_reflns_number 32954
_diffrn_reflns_point_group_measured_fraction_full 1.000
_diffrn_reflns_point_group_measured_fraction_max 1.000
_diffrn_reflns_theta_full 25.242
_diffrn_reflns_theta_max 27.500
_diffrn_reflns_theta_min 1.670
_exptl_absorpt_coefficient_mu 6.223
_exptl_absorpt_correction_T_max 1.0000
_exptl_absorpt_correction_T_min 0.5513
_exptl_absorpt_correction_type none
_exptl_absorpt_process_details 'CrystalClear (Rigaku Inc., 2007)'
_exptl_crystal_colour orange
_exptl_crystal_colour_primary orange
_exptl_crystal_density_diffrn 1.566
_exptl_crystal_description block
_exptl_crystal_F_000 4040
_exptl_crystal_size_max 0.35
_exptl_crystal_size_mid 0.16
_exptl_crystal_size_min 0.07
_refine_diff_density_max 2.029
_refine_diff_density_min -1.300
_refine_diff_density_rms 0.150
_refine_ls_extinction_coef .
_refine_ls_extinction_method none
_refine_ls_goodness_of_fit_ref 1.087
_refine_ls_hydrogen_treatment constr
_refine_ls_matrix_type full
_refine_ls_number_parameters 519
_refine_ls_number_reflns 10291
_refine_ls_number_restraints 0
_refine_ls_restrained_S_all 1.087
_refine_ls_R_factor_all 0.0543
_refine_ls_R_factor_gt 0.0442
_refine_ls_shift/su_max 0.116
_refine_ls_shift/su_mean 0.005
_refine_ls_structure_factor_coef Fsqd
_refine_ls_weighting_details 'w=1/[\s^2^(Fo^2^)+(0.0532P)^2^+64.8687P] where P=(Fo^2^+2Fc^2^)/3'
_refine_ls_weighting_scheme calc
_refine_ls_wR_factor_gt 0.1120
_refine_ls_wR_factor_ref 0.1179
_reflns_Friedel_coverage 0.000
_reflns_Friedel_fraction_full .
_reflns_Friedel_fraction_max .
_reflns_number_gt 8742
_reflns_number_total 10291
_reflns_threshold_expression 'I > 2\s(I)'
_cod_data_source_file mx6038a_pl.cif
_cod_data_source_block mx6038a_pl
_cod_database_code 1560703
_shelx_shelxl_version_number 2018/3
_shelx_space_group_comment
;
The symmetry employed for this shelxl refinement is uniquely defined
by the following loop, which should always be used as a source of
symmetry information in preference to the above space-group names.
They are only intended as comments.
;
_olex2_refinement_description
;
1. Fixed Uiso
 At 1.2 times of:
  All C(H) groups
 At 1.5 times of:
  All C(H,H,H) groups
2.a Aromatic/amide H refined with riding coordinates:
 C1(H1), C2(H2), C3(H3), C4(H4), C8(H8), C10(H10), C13(H13), C14(H14),
 C15(H15), C16(H16), C17(H17), C18(H18), C19(H19), C20(H20), C23(H23), C24(H24),
  C25(H25), C26(H26), C28(H28), C29(H29), C30(H30), C31(H31), C34(H34),
 C35(H35), C36(H36), C37(H37)
2.b Idealised Me refined as rotating group:
 C6(H6A,H6B,H6C), C11(H11A,H11B,H11C)
;
_olex2_submission_special_instructions 'No special instructions were received'

loop_
_space_group_symop_operation_xyz
'x, y, z'
'-x, y, -z+1/2'
'x+1/2, y+1/2, z'
'-x+1/2, y+1/2, -z+1/2'
'-x, -y, -z'
'x, -y, z-1/2'
'-x+1/2, -y+1/2, -z'
'x+1/2, -y+1/2, z-1/2'

loop_
_atom_site_label
_atom_site_type_symbol
_atom_site_fract_x
_atom_site_fract_y
_atom_site_fract_z
_atom_site_U_iso_or_equiv
_atom_site_adp_type
_atom_site_occupancy
_atom_site_site_symmetry_order
_atom_site_calc_flag
_atom_site_refinement_flags_posn
_atom_site_refinement_flags_adp
_atom_site_refinement_flags_occupancy
_atom_site_disorder_assembly
_atom_site_disorder_group
Pt1 Pt 0.09824(2) 0.65770(2) 0.20884(2) 0.05419(10) Uani 1 1 d . . . . .
Ir1 Ir 0.43119(2) 0.63321(2) 0.42884(2) 0.03230(8) Uani 1 1 d . . . . .
Cl1 Cl -0.0013(2) 0.66085(12) 0.13337(7) 0.0831(8) Uani 1 1 d . . . . .
Cl2 Cl 0.10443(19) 0.56413(10) 0.20245(8) 0.0749(6) Uani 1 1 d . . . . .
N1 N 0.1020(5) 0.7408(3) 0.2142(2) 0.0544(16) Uani 1 1 d . . . . .
N2 N 0.2754(5) 0.7346(3) 0.2598(2) 0.0525(15) Uani 1 1 d . . . . .
N3 N 0.1858(4) 0.6544(2) 0.27507(19) 0.0458(13) Uani 1 1 d . . . . .
N4 N 0.3164(4) 0.6444(2) 0.3636(2) 0.0415(12) Uani 1 1 d . . . . .
N5 N 0.2291(5) 0.5611(2) 0.3756(2) 0.0472(14) Uani 1 1 d . . . . .
N6 N 0.3099(4) 0.5882(2) 0.45373(17) 0.0340(10) Uani 1 1 d . . . . .
N7 N 0.4955(4) 0.5688(2) 0.39840(17) 0.0383(11) Uani 1 1 d . . . . .
N8 N 0.3939(4) 0.7017(2) 0.46353(18) 0.0372(11) Uani 1 1 d . . . . .
C1 C 0.0182(7) 0.7715(4) 0.1921(3) 0.069(2) Uani 1 1 d . . . . .
H1 H -0.043957 0.753978 0.178198 0.083 Uiso 1 1 calc R U . . .
C2 C 0.0240(8) 0.8277(4) 0.1899(3) 0.080(3) Uani 1 1 d . . . . .
H2 H -0.033539 0.847880 0.174553 0.095 Uiso 1 1 calc R U . . .
C3 C 0.1146(9) 0.8537(5) 0.2104(3) 0.085(3) Uani 1 1 d . . . . .
H3 H 0.119965 0.891568 0.208109 0.102 Uiso 1 1 calc R U . . .
C4 C 0.1986(8) 0.8232(4) 0.2346(3) 0.070(2) Uani 1 1 d . . . . .
H4 H 0.259914 0.840646 0.249726 0.084 Uiso 1 1 calc R U . . .
C5 C 0.1903(6) 0.7665(3) 0.2361(3) 0.0565(19) Uani 1 1 d . . . . .
C6 C 0.3810(6) 0.7603(4) 0.2685(3) 0.066(2) Uani 1 1 d . . . . .
H6A H 0.392927 0.776157 0.239678 0.100 Uiso 1 1 calc R U . . .
H6B H 0.433344 0.732924 0.279470 0.100 Uiso 1 1 calc R U . . .
H6C H 0.385042 0.788417 0.292138 0.100 Uiso 1 1 calc R U . . .
C7 C 0.2608(5) 0.6923(3) 0.2900(2) 0.0447(15) Uani 1 1 d . . . . .
C8 C 0.3233(5) 0.6872(3) 0.3350(2) 0.0449(15) Uani 1 1 d . . . . .
H8 H 0.372057 0.714560 0.345890 0.054 Uiso 1 1 calc R U . . .
C9 C 0.2394(5) 0.6069(3) 0.3483(2) 0.0441(15) Uani 1 1 d . . . . .
C10 C 0.1730(6) 0.6134(3) 0.3038(2) 0.0487(16) Uani 1 1 d . . . . .
H10 H 0.118812 0.588483 0.294038 0.058 Uiso 1 1 calc R U . . .
C11 C 0.1746(7) 0.5138(3) 0.3497(3) 0.067(2) Uani 1 1 d . . . . .
H11A H 0.100495 0.520565 0.342584 0.101 Uiso 1 1 calc R U . . .
H11B H 0.189097 0.481495 0.368943 0.101 Uiso 1 1 calc R U . . .
H11C H 0.198789 0.508645 0.320811 0.101 Uiso 1 1 calc R U . . .
C12 C 0.2272(5) 0.5644(3) 0.4244(2) 0.0417(15) Uani 1 1 d . . . . .
C13 C 0.1447(5) 0.5411(3) 0.4408(3) 0.0538(18) Uani 1 1 d . . . . .
H13 H 0.087794 0.526353 0.419621 0.065 Uiso 1 1 calc R U . . .
C14 C 0.1480(6) 0.5401(3) 0.4891(3) 0.0561(19) Uani 1 1 d . . . . .
H14 H 0.093246 0.524547 0.500726 0.067 Uiso 1 1 calc R U . . .
C15 C 0.2334(5) 0.5623(3) 0.5198(3) 0.0484(16) Uani 1 1 d . . . . .
H15 H 0.238975 0.560591 0.552367 0.058 Uiso 1 1 calc R U . . .
C16 C 0.3097(5) 0.5870(3) 0.5008(2) 0.0399(14) Uani 1 1 d . . . . .
H16 H 0.364787 0.603967 0.521420 0.048 Uiso 1 1 calc R U . . .
C17 C 0.4701(5) 0.5154(3) 0.4009(2) 0.0430(15) Uani 1 1 d . . . . .
H17 H 0.414719 0.506138 0.415191 0.052 Uiso 1 1 calc R U . . .
C18 C 0.5228(7) 0.4740(3) 0.3832(3) 0.0570(19) Uani 1 1 d . . . . .
H18 H 0.503522 0.437614 0.385596 0.068 Uiso 1 1 calc R U . . .
C19 C 0.6052(7) 0.4876(4) 0.3617(3) 0.068(2) Uani 1 1 d . . . . .
H19 H 0.640673 0.460486 0.348614 0.081 Uiso 1 1 calc R U . . .
C20 C 0.6332(7) 0.5414(4) 0.3601(3) 0.060(2) Uani 1 1 d . . . . .
H20 H 0.689573 0.550748 0.346577 0.072 Uiso 1 1 calc R U . . .
C21 C 0.5786(5) 0.5826(3) 0.3784(2) 0.0445(15) Uani 1 1 d . . . . .
C22 C 0.6026(6) 0.6415(3) 0.3795(2) 0.0460(16) Uani 1 1 d . . . . .
C23 C 0.6818(6) 0.6640(4) 0.3590(3) 0.063(2) Uani 1 1 d . . . . .
H23 H 0.722500 0.641646 0.343896 0.075 Uiso 1 1 calc R U . . .
C24 C 0.6984(7) 0.7203(4) 0.3618(3) 0.069(2) Uani 1 1 d . . . . .
H24 H 0.750589 0.735762 0.348353 0.083 Uiso 1 1 calc R U . . .
C25 C 0.6383(7) 0.7534(3) 0.3841(3) 0.059(2) Uani 1 1 d . . . . .
H25 H 0.649985 0.791029 0.385513 0.071 Uiso 1 1 calc R U . . .
C26 C 0.5606(6) 0.7313(3) 0.4046(2) 0.0468(16) Uani 1 1 d . . . . .
H26 H 0.520644 0.754301 0.419534 0.056 Uiso 1 1 calc R U . . .
C27 C 0.5413(5) 0.6742(3) 0.4031(2) 0.0366(13) Uani 1 1 d . . . . .
C28 C 0.3227(5) 0.7398(3) 0.4446(2) 0.0444(15) Uani 1 1 d . . . . .
H28 H 0.278017 0.732414 0.415757 0.053 Uiso 1 1 calc R U . . .
C29 C 0.3136(6) 0.7895(3) 0.4666(3) 0.0547(18) Uani 1 1 d . . . . .
H29 H 0.265122 0.815579 0.452303 0.066 Uiso 1 1 calc R U . . .
C30 C 0.3776(6) 0.7997(3) 0.5100(3) 0.058(2) Uani 1 1 d . . . . .
H30 H 0.373567 0.832942 0.525224 0.070 Uiso 1 1 calc R U . . .
C31 C 0.4482(5) 0.7599(3) 0.5308(3) 0.0505(17) Uani 1 1 d . . . . .
H31 H 0.489628 0.765891 0.560694 0.061 Uiso 1 1 calc R U . . .
C32 C 0.4575(5) 0.7110(3) 0.5072(2) 0.0405(14) Uani 1 1 d . . . . .
C33 C 0.5340(5) 0.6675(3) 0.5235(2) 0.0352(13) Uani 1 1 d . . . . .
C34 C 0.6011(5) 0.6679(3) 0.5681(2) 0.0460(16) Uani 1 1 d . . . . .
H34 H 0.597406 0.696023 0.589421 0.055 Uiso 1 1 calc R U . . .
C35 C 0.6729(6) 0.6260(3) 0.5801(2) 0.0486(17) Uani 1 1 d . . . . .
H35 H 0.717574 0.625631 0.609704 0.058 Uiso 1 1 calc R U . . .
C36 C 0.6782(5) 0.5848(3) 0.5479(2) 0.0486(16) Uani 1 1 d . . . . .
H36 H 0.727450 0.556969 0.556062 0.058 Uiso 1 1 calc R U . . .
C37 C 0.6121(5) 0.5838(3) 0.5038(2) 0.0391(13) Uani 1 1 d . . . . .
H37 H 0.617182 0.555351 0.482847 0.047 Uiso 1 1 calc R U . . .
C38 C 0.5370(4) 0.6255(2) 0.4902(2) 0.0328(12) Uani 1 1 d . . . . .
C40 C 0.2440(8) 0.8006(4) 0.3438(3) 0.065(2) Uiso 1 1 d . . . . .
C42 C 0.2157(11) 0.8758(6) 0.3706(5) 0.096(4) Uiso 1 1 d . . . . .
C39 C 0.2546(10) 0.8474(6) 0.3531(5) 0.093(3) Uiso 1 1 d . . . . .
C41 C 0.8114(10) 0.6796(6) 0.4843(5) 0.106(4) Uiso 1 1 d . . . . .
C44 C 0.500000 0.5949(10) 0.250000 0.127(7) Uiso 1 2 d S . P . .
C43 C 0.4322(12) 0.9572(7) 0.3949(6) 0.122(5) Uiso 1 1 d . . . . .
C45 C 0.8715(19) 0.6329(10) 0.4945(9) 0.183(8) Uiso 1 1 d . . . . .
C46 C 0.9301(18) 0.6110(9) 0.5279(8) 0.177(8) Uiso 1 1 d . . . . .
C49 C 0.465(3) 0.9292(13) 0.2627(15) 0.308(18) Uiso 1 1 d . . . . .
C48 C 0.5952(18) 0.8887(10) 0.2984(9) 0.193(8) Uiso 1 1 d . . . . .
C47 C 0.3012(18) 0.8792(10) 0.3339(8) 0.176(8) Uiso 1 1 d . . . . .
C50 C 0.2005(16) 0.7890(9) 0.3539(7) 0.158(7) Uiso 1 1 d . . . . .
C51 C 0.1766(14) 0.8627(7) 0.3842(7) 0.133(6) Uiso 1 1 d . . . . .
C52 C 0.4138(18) 0.5800(10) 0.2636(8) 0.198(9) Uiso 1 1 d . . . . .
C54 C 0.556(3) 0.8938(18) 0.3480(16) 0.34(2) Uiso 1 1 d . . . . .
C53 C 0.353(3) 0.8335(14) 0.3574(11) 0.262(13) Uiso 1 1 d . . . . .
C56 C 0.486(4) 0.923(2) 0.3803(16) 0.35(2) Uiso 1 1 d . . . . .

loop_
_atom_site_aniso_label
_atom_site_aniso_U_11
_atom_site_aniso_U_22
_atom_site_aniso_U_33
_atom_site_aniso_U_23
_atom_site_aniso_U_13
_atom_site_aniso_U_12
Pt1 0.05411(17) 0.0727(2) 0.02898(15) 0.00305(12) -0.00706(12) -0.00119(14)
Ir1 0.03534(12) 0.03092(13) 0.02666(13) -0.00507(9) -0.00274(9) 0.00319(9)
Cl1 0.0905(16) 0.116(2) 0.0296(9) 0.0158(11) -0.0173(10) -0.0293(14)
Cl2 0.0853(15) 0.0780(15) 0.0509(11) -0.0166(10) -0.0101(10) -0.0048(11)
N1 0.056(4) 0.072(4) 0.032(3) 0.012(3) 0.003(3) 0.008(3)
N2 0.055(3) 0.060(4) 0.038(3) 0.008(3) -0.002(3) 0.003(3)
N3 0.048(3) 0.051(3) 0.030(3) 0.002(2) -0.010(2) 0.009(3)
N4 0.050(3) 0.033(3) 0.035(3) -0.003(2) -0.006(2) 0.005(2)
N5 0.061(4) 0.032(3) 0.037(3) 0.000(2) -0.015(3) -0.002(2)
N6 0.030(2) 0.033(3) 0.037(3) -0.005(2) 0.002(2) 0.0021(19)
N7 0.045(3) 0.038(3) 0.028(3) -0.002(2) 0.001(2) 0.009(2)
N8 0.040(3) 0.032(3) 0.037(3) -0.010(2) 0.005(2) 0.002(2)
C1 0.070(5) 0.088(7) 0.044(4) 0.023(4) -0.003(4) 0.013(5)
C2 0.082(7) 0.086(7) 0.067(6) 0.031(5) 0.007(5) 0.025(6)
C3 0.104(8) 0.088(7) 0.060(6) 0.036(5) 0.011(6) 0.013(6)
C4 0.086(6) 0.062(5) 0.057(5) 0.019(4) 0.004(4) 0.005(5)
C5 0.067(5) 0.065(5) 0.036(4) 0.012(3) 0.007(3) 0.009(4)
C6 0.057(5) 0.080(6) 0.057(5) 0.018(4) 0.000(4) -0.010(4)
C7 0.050(4) 0.044(4) 0.036(3) 0.001(3) -0.001(3) 0.002(3)
C8 0.050(4) 0.044(4) 0.036(3) -0.004(3) -0.003(3) 0.008(3)
C9 0.048(4) 0.040(3) 0.035(3) -0.010(3) -0.013(3) 0.010(3)
C10 0.051(4) 0.051(4) 0.036(4) -0.001(3) -0.011(3) 0.004(3)
C11 0.087(6) 0.037(4) 0.056(5) -0.002(3) -0.032(4) -0.004(4)
C12 0.040(3) 0.034(3) 0.042(4) -0.001(3) -0.011(3) 0.006(3)
C13 0.034(3) 0.048(4) 0.070(5) 0.005(4) -0.011(3) -0.001(3)
C14 0.042(4) 0.056(5) 0.068(5) 0.004(4) 0.008(3) -0.003(3)
C15 0.046(4) 0.048(4) 0.053(4) -0.004(3) 0.014(3) -0.002(3)
C16 0.035(3) 0.045(4) 0.039(3) -0.007(3) 0.005(3) 0.000(3)
C17 0.050(4) 0.039(3) 0.036(3) -0.001(3) 0.001(3) 0.009(3)
C18 0.078(5) 0.038(4) 0.052(4) -0.004(3) 0.007(4) 0.012(4)
C19 0.090(6) 0.054(5) 0.064(5) -0.009(4) 0.025(5) 0.025(4)
C20 0.066(5) 0.065(5) 0.056(5) -0.003(4) 0.027(4) 0.012(4)
C21 0.052(4) 0.051(4) 0.030(3) -0.003(3) 0.007(3) 0.007(3)
C22 0.057(4) 0.051(4) 0.029(3) -0.004(3) 0.004(3) -0.001(3)
C23 0.061(5) 0.084(6) 0.047(5) -0.014(4) 0.019(4) -0.012(4)
C24 0.076(5) 0.092(7) 0.042(4) -0.002(4) 0.018(4) -0.029(5)
C25 0.073(5) 0.059(5) 0.043(4) 0.004(4) 0.004(4) -0.021(4)
C26 0.055(4) 0.045(4) 0.037(3) -0.002(3) 0.001(3) -0.008(3)
C27 0.041(3) 0.041(3) 0.022(3) -0.001(2) -0.006(2) -0.003(3)
C28 0.046(3) 0.037(3) 0.048(4) -0.009(3) 0.002(3) 0.008(3)
C29 0.053(4) 0.040(4) 0.071(5) -0.009(4) 0.013(4) 0.009(3)
C30 0.062(5) 0.045(4) 0.068(5) -0.026(4) 0.015(4) 0.001(3)
C31 0.047(4) 0.051(4) 0.053(4) -0.022(3) 0.010(3) -0.005(3)
C32 0.038(3) 0.044(4) 0.039(3) -0.010(3) 0.008(3) -0.005(3)
C33 0.037(3) 0.038(3) 0.028(3) -0.008(2) 0.002(2) -0.006(2)
C34 0.051(4) 0.054(4) 0.030(3) -0.007(3) 0.002(3) -0.012(3)
C35 0.046(4) 0.060(4) 0.033(3) 0.002(3) -0.007(3) -0.011(3)
C36 0.040(3) 0.054(4) 0.046(4) 0.013(3) -0.004(3) -0.001(3)
C37 0.038(3) 0.039(3) 0.037(3) 0.002(3) 0.000(3) 0.000(3)
C38 0.029(3) 0.039(3) 0.028(3) -0.002(2) -0.001(2) -0.003(2)

loop_
_atom_type_symbol
_atom_type_description
_atom_type_scat_dispersion_real
_atom_type_scat_dispersion_imag
_atom_type_scat_source
C C 0.0033 0.0016 'International Tables Vol C Tables 4.2.6.8 and 6.1.1.4'
H H 0.0000 0.0000 'International Tables Vol C Tables 4.2.6.8 and 6.1.1.4'
Cl Cl 0.1484 0.1585 'International Tables Vol C Tables 4.2.6.8 and 6.1.1.4'
Ir Ir -1.4442 7.9887 'International Tables Vol C Tables 4.2.6.8 and 6.1.1.4'
N N 0.0061 0.0033 'International Tables Vol C Tables 4.2.6.8 and 6.1.1.4'
Pt Pt -1.7033 8.3905 'International Tables Vol C Tables 4.2.6.8 and 6.1.1.4'

loop_
_geom_angle_atom_site_label_1
_geom_angle_atom_site_label_2
_geom_angle_atom_site_label_3
_geom_angle
_geom_angle_site_symmetry_1
_geom_angle_site_symmetry_3
Cl2 Pt1 Cl1 88.82(9) . .
N1 Pt1 Cl1 92.21(18) . .
N1 Pt1 Cl2 176.53(19) . .
N3 Pt1 Cl1 179.63(19) . .
N3 Pt1 Cl2 90.81(18) . .
N3 Pt1 N1 88.2(2) . .
N4 Ir1 N6 86.1(2) . .
N7 Ir1 N4 89.7(2) . .
N7 Ir1 N6 98.3(2) . .
N8 Ir1 N4 97.5(2) . .
N8 Ir1 N6 89.29(19) . .
N8 Ir1 N7 169.9(2) . .
C27 Ir1 N4 92.0(2) . .
C27 Ir1 N6 177.8(2) . .
C27 Ir1 N7 80.6(2) . .
C27 Ir1 N8 92.0(2) . .
C27 Ir1 C38 87.7(2) . .
C38 Ir1 N4 178.0(2) . .
C38 Ir1 N6 94.3(2) . .
C38 Ir1 N7 92.2(2) . .
C38 Ir1 N8 80.6(2) . .
C1 N1 Pt1 120.4(6) . .
C5 N1 Pt1 120.3(5) . .
C5 N1 C1 119.1(8) . .
C5 N2 C6 117.3(7) . .
C7 N2 C5 121.2(6) . .
C7 N2 C6 116.7(6) . .
C7 N3 Pt1 120.4(5) . .
C10 N3 Pt1 120.1(5) . .
C10 N3 C7 119.5(6) . .
C8 N4 Ir1 120.6(4) . .
C8 N4 C9 117.5(6) . .
C9 N4 Ir1 121.8(4) . .
C9 N5 C11 115.8(5) . .
C9 N5 C12 122.8(5) . .
C12 N5 C11 116.3(6) . .
C12 N6 Ir1 123.4(4) . .
C12 N6 C16 116.7(5) . .
C16 N6 Ir1 119.7(4) . .
C17 N7 Ir1 125.8(4) . .
C17 N7 C21 119.0(6) . .
C21 N7 Ir1 114.8(4) . .
C28 N8 Ir1 125.1(4) . .
C28 N8 C32 119.5(5) . .
C32 N8 Ir1 114.9(4) . .
N1 C1 H1 119.3 . .
N1 C1 C2 121.3(9) . .
C2 C1 H1 119.3 . .
C1 C2 H2 120.1 . .
C3 C2 C1 119.7(9) . .
C3 C2 H2 120.1 . .
C2 C3 H3 120.2 . .
C2 C3 C4 119.5(10) . .
C4 C3 H3 120.2 . .
C3 C4 H4 120.3 . .
C3 C4 C5 119.3(10) . .
C5 C4 H4 120.3 . .
N1 C5 N2 118.7(7) . .
N1 C5 C4 120.9(8) . .
C4 C5 N2 120.4(8) . .
N2 C6 H6A 109.5 . .
N2 C6 H6B 109.5 . .
N2 C6 H6C 109.5 . .
H6A C6 H6B 109.5 . .
H6A C6 H6C 109.5 . .
H6B C6 H6C 109.5 . .
N3 C7 N2 119.6(6) . .
N3 C7 C8 118.9(6) . .
C8 C7 N2 121.5(6) . .
N4 C8 C7 122.8(7) . .
N4 C8 H8 118.6 . .
C7 C8 H8 118.6 . .
N4 C9 N5 120.6(5) . .
N4 C9 C10 119.6(7) . .
N5 C9 C10 119.8(6) . .
N3 C10 C9 121.5(7) . .
N3 C10 H10 119.3 . .
C9 C10 H10 119.2 . .
N5 C11 H11A 109.5 . .
N5 C11 H11B 109.5 . .
N5 C11 H11C 109.5 . .
H11A C11 H11B 109.5 . .
H11A C11 H11C 109.5 . .
H11B C11 H11C 109.5 . .
N6 C12 N5 118.1(6) . .
N6 C12 C13 122.4(6) . .
C13 C12 N5 119.4(6) . .
C12 C13 H13 120.4 . .
C14 C13 C12 119.2(6) . .
C14 C13 H13 120.4 . .
C13 C14 H14 120.4 . .
C13 C14 C15 119.3(7) . .
C15 C14 H14 120.4 . .
C14 C15 H15 120.9 . .
C16 C15 C14 118.2(7) . .
C16 C15 H15 120.9 . .
N6 C16 C15 124.1(6) . .
N6 C16 H16 118.0 . .
C15 C16 H16 118.0 . .
N7 C17 H17 118.7 . .
N7 C17 C18 122.6(7) . .
C18 C17 H17 118.7 . .
C17 C18 H18 120.5 . .
C17 C18 C19 119.0(7) . .
C19 C18 H18 120.5 . .
C18 C19 H19 120.6 . .
C20 C19 C18 118.7(7) . .
C20 C19 H19 120.6 . .
C19 C20 H20 119.4 . .
C19 C20 C21 121.2(8) . .
C21 C20 H20 119.4 . .
N7 C21 C20 119.4(7) . .
N7 C21 C22 114.6(6) . .
C20 C21 C22 126.0(7) . .
C23 C22 C21 123.1(7) . .
C27 C22 C21 115.1(6) . .
C27 C22 C23 121.8(7) . .
C22 C23 H23 120.6 . .
C24 C23 C22 118.8(8) . .
C24 C23 H23 120.6 . .
C23 C24 H24 119.7 . .
C25 C24 C23 120.6(8) . .
C25 C24 H24 119.7 . .
C24 C25 H25 119.6 . .
C24 C25 C26 120.8(8) . .
C26 C25 H25 119.6 . .
C25 C26 H26 119.6 . .
C25 C26 C27 120.8(7) . .
C27 C26 H26 119.6 . .
C22 C27 Ir1 114.9(5) . .
C22 C27 C26 117.2(6) . .
C26 C27 Ir1 127.9(5) . .
N8 C28 H28 118.8 . .
N8 C28 C29 122.4(6) . .
C29 C28 H28 118.8 . .
C28 C29 H29 120.7 . .
C30 C29 C28 118.7(7) . .
C30 C29 H29 120.7 . .
C29 C30 H30 120.3 . .
C31 C30 C29 119.5(7) . .
C31 C30 H30 120.3 . .
C30 C31 H31 119.8 . .
C30 C31 C32 120.4(7) . .
C32 C31 H31 119.8 . .
N8 C32 C31 119.5(6) . .
N8 C32 C33 114.6(5) . .
C31 C32 C33 125.9(6) . .
C34 C33 C32 123.1(6) . .
C34 C33 C38 122.0(6) . .
C38 C33 C32 114.8(5) . .
C33 C34 H34 120.3 . .
C35 C34 C33 119.3(6) . .
C35 C34 H34 120.3 . .
C34 C35 H35 120.1 . .
C34 C35 C36 119.8(6) . .
C36 C35 H35 120.1 . .
C35 C36 H36 119.2 . .
C37 C36 C35 121.6(7) . .
C37 C36 H36 119.2 . .
C36 C37 H37 119.8 . .
C36 C37 C38 120.5(6) . .
C38 C37 H37 119.8 . .
C33 C38 Ir1 114.9(4) . .
C37 C38 Ir1 128.3(4) . .
C37 C38 C33 116.8(5) . .
C39 C40 C53 53.4(13) . .
C50 C40 C39 110(2) . .
C50 C40 C53 143(2) . .
C39 C42 C47 44.1(12) . .
C51 C42 C39 114(2) . .
C51 C42 C47 158(3) . .
C40 C39 C47 125.1(18) . .
C40 C39 C50 26.1(9) . .
C40 C39 C51 107.9(12) . .
C40 C39 C53 80.7(18) . .
C42 C39 C40 134.9(17) . .
C42 C39 C47 98.0(18) . .
C42 C39 C50 108.8(15) . .
C42 C39 C51 27.4(11) . .
C42 C39 C53 133(2) . .
C47 C39 C50 149.5(18) . .
C47 C39 C51 125.3(18) . .
C47 C39 C53 68.1(17) . .
C51 C39 C50 81.8(11) . .
C53 C39 C50 101(2) . .
C53 C39 C51 139.6(19) . .
C52 C44 C52 148(3) . 2_655
C46 C45 C41 140(2) . .
C39 C47 C42 37.9(10) . .
C39 C47 C53 60.0(18) . .
C53 C47 C42 88(2) . .
C40 C50 C39 43.9(16) . .
C42 C51 C39 38.7(16) . .
C56 C54 C48 151(4) . .
C39 C53 C40 46.0(13) . .
C39 C53 C47 51.9(16) . .
C47 C53 C40 88(2) . .
C43 C56 C54 160(5) . .

loop_
_geom_bond_atom_site_label_1
_geom_bond_atom_site_label_2
_geom_bond_distance
_geom_bond_site_symmetry_2
Pt1 Cl1 2.2942(19) .
Pt1 Cl2 2.292(2) .
Pt1 N1 2.032(7) .
Pt1 N3 2.015(5) .
Ir1 N4 2.166(5) .
Ir1 N6 2.167(5) .
Ir1 N7 2.062(5) .
Ir1 N8 2.058(5) .
Ir1 C27 2.013(6) .
Ir1 C38 2.016(6) .
N1 C1 1.369(10) .
N1 C5 1.349(10) .
N2 C5 1.411(9) .
N2 C6 1.486(10) .
N2 C7 1.390(9) .
N3 C7 1.350(9) .
N3 C10 1.331(9) .
N4 C8 1.345(9) .
N4 C9 1.362(9) .
N5 C9 1.389(9) .
N5 C11 1.473(8) .
N5 C12 1.415(9) .
N6 C12 1.355(8) .
N6 C16 1.360(8) .
N7 C17 1.349(8) .
N7 C21 1.370(8) .
N8 C28 1.345(8) .
N8 C32 1.377(8) .
C1 H1 0.9300 .
C1 C2 1.375(14) .
C2 H2 0.9300 .
C2 C3 1.362(15) .
C3 H3 0.9300 .
C3 C4 1.387(13) .
C4 H4 0.9300 .
C4 C5 1.388(12) .
C6 H6A 0.9600 .
C6 H6B 0.9600 .
C6 H6C 0.9600 .
C7 C8 1.390(9) .
C8 H8 0.9300 .
C9 C10 1.404(9) .
C10 H10 0.9300 .
C11 H11A 0.9600 .
C11 H11B 0.9600 .
C11 H11C 0.9600 .
C12 C13 1.384(10) .
C13 H13 0.9300 .
C13 C14 1.387(11) .
C14 H14 0.9300 .
C14 C15 1.383(10) .
C15 H15 0.9300 .
C15 C16 1.370(9) .
C16 H16 0.9300 .
C17 H17 0.9300 .
C17 C18 1.378(9) .
C18 H18 0.9300 .
C18 C19 1.387(12) .
C19 H19 0.9300 .
C19 C20 1.365(12) .
C20 H20 0.9300 .
C20 C21 1.398(10) .
C21 C22 1.470(10) .
C22 C23 1.404(10) .
C22 C27 1.403(9) .
C23 H23 0.9300 .
C23 C24 1.389(13) .
C24 H24 0.9300 .
C24 C25 1.376(13) .
C25 H25 0.9300 .
C25 C26 1.383(11) .
C26 H26 0.9300 .
C26 C27 1.415(9) .
C28 H28 0.9300 .
C28 C29 1.386(9) .
C29 H29 0.9300 .
C29 C30 1.376(11) .
C30 H30 0.9300 .
C30 C31 1.386(11) .
C31 H31 0.9300 .
C31 C32 1.389(9) .
C32 C33 1.465(9) .
C33 C34 1.397(9) .
C33 C38 1.412(8) .
C34 H34 0.9300 .
C34 C35 1.380(10) .
C35 H35 0.9300 .
C35 C36 1.382(10) .
C36 H36 0.9300 .
C36 C37 1.382(9) .
C37 H37 0.9300 .
C37 C38 1.411(8) .
C40 C39 1.174(15) .
C40 C50 0.75(2) .
C40 C53 1.61(3) .
C42 C39 1.050(16) .
C42 C47 1.69(3) .
C42 C51 0.77(2) .
C39 C47 1.19(2) .
C39 C50 1.59(2) .
C39 C51 1.54(2) .
C39 C53 1.31(3) .
C41 C45 1.38(2) .
C44 C52 1.32(2) 2_655
C44 C52 1.32(2) .
C43 C56 1.22(5) .
C45 C46 1.22(3) .
C49 C49 1.29(6) 2_655
C48 C54 1.63(5) .
C47 C53 1.40(3) .
C54 C56 1.59(5) .

loop_
_geom_torsion_atom_site_label_1
_geom_torsion_atom_site_label_2
_geom_torsion_atom_site_label_3
_geom_torsion_atom_site_label_4
_geom_torsion
_geom_torsion_site_symmetry_1
_geom_torsion_site_symmetry_2
_geom_torsion_site_symmetry_3
_geom_torsion_site_symmetry_4
Pt1 N1 C1 C2 -171.3(7) . . . .
Pt1 N1 C5 N2 -7.1(9) . . . .
Pt1 N1 C5 C4 171.4(6) . . . .
Pt1 N3 C7 N2 1.9(9) . . . .
Pt1 N3 C7 C8 -176.8(5) . . . .
Pt1 N3 C10 C9 173.6(5) . . . .
Ir1 N4 C8 C7 170.9(5) . . . .
Ir1 N4 C9 N5 3.2(9) . . . .
Ir1 N4 C9 C10 -174.1(5) . . . .
Ir1 N6 C12 N5 10.7(7) . . . .
Ir1 N6 C12 C13 -172.7(5) . . . .
Ir1 N6 C16 C15 176.2(5) . . . .
Ir1 N7 C17 C18 -174.2(5) . . . .
Ir1 N7 C21 C20 175.0(5) . . . .
Ir1 N7 C21 C22 -3.9(7) . . . .
Ir1 N8 C28 C29 -168.6(6) . . . .
Ir1 N8 C32 C31 171.4(5) . . . .
Ir1 N8 C32 C33 -5.9(7) . . . .
N1 C1 C2 C3 -0.4(15) . . . .
N2 C7 C8 N4 -174.8(7) . . . .
N3 C7 C8 N4 3.9(10) . . . .
N4 C9 C10 N3 2.6(11) . . . .
N5 C9 C10 N3 -174.7(7) . . . .
N5 C12 C13 C14 174.2(6) . . . .
N6 C12 C13 C14 -2.5(10) . . . .
N7 C17 C18 C19 -0.3(11) . . . .
N7 C21 C22 C23 -177.2(7) . . . .
N7 C21 C22 C27 3.7(8) . . . .
N8 C28 C29 C30 -1.9(12) . . . .
N8 C32 C33 C34 -176.1(6) . . . .
N8 C32 C33 C38 5.5(8) . . . .
C1 N1 C5 N2 178.5(7) . . . .
C1 N1 C5 C4 -3.0(11) . . . .
C1 C2 C3 C4 -2.3(16) . . . .
C2 C3 C4 C5 2.4(15) . . . .
C3 C4 C5 N1 0.3(13) . . . .
C3 C4 C5 N2 178.8(8) . . . .
C5 N1 C1 C2 3.1(12) . . . .
C5 N2 C7 N3 50.0(10) . . . .
C5 N2 C7 C8 -131.4(8) . . . .
C6 N2 C5 N1 158.8(7) . . . .
C6 N2 C5 C4 -19.8(11) . . . .
C6 N2 C7 N3 -155.3(7) . . . .
C6 N2 C7 C8 23.3(10) . . . .
C7 N2 C5 N1 -46.7(10) . . . .
C7 N2 C5 C4 134.8(8) . . . .
C7 N3 C10 C9 -3.4(11) . . . .
C8 N4 C9 N5 178.7(6) . . . .
C8 N4 C9 C10 1.4(10) . . . .
C9 N4 C8 C7 -4.6(10) . . . .
C9 N5 C12 N6 -57.1(8) . . . .
C9 N5 C12 C13 126.1(7) . . . .
C10 N3 C7 N2 179.0(7) . . . .
C10 N3 C7 C8 0.3(10) . . . .
C11 N5 C9 N4 -157.0(7) . . . .
C11 N5 C9 C10 20.3(10) . . . .
C11 N5 C12 N6 149.3(6) . . . .
C11 N5 C12 C13 -27.5(9) . . . .
C12 N5 C9 N4 49.2(10) . . . .
C12 N5 C9 C10 -133.5(7) . . . .
C12 N6 C16 C15 1.7(9) . . . .
C12 C13 C14 C15 0.1(11) . . . .
C13 C14 C15 C16 3.0(11) . . . .
C14 C15 C16 N6 -4.1(10) . . . .
C16 N6 C12 N5 -175.1(5) . . . .
C16 N6 C12 C13 1.6(9) . . . .
C17 N7 C21 C20 1.6(9) . . . .
C17 N7 C21 C22 -177.3(6) . . . .
C17 C18 C19 C20 1.9(13) . . . .
C18 C19 C20 C21 -1.8(13) . . . .
C19 C20 C21 N7 0.1(12) . . . .
C19 C20 C21 C22 178.8(8) . . . .
C20 C21 C22 C23 4.0(12) . . . .
C20 C21 C22 C27 -175.2(7) . . . .
C21 N7 C17 C18 -1.5(9) . . . .
C21 C22 C23 C24 179.9(7) . . . .
C21 C22 C27 Ir1 -1.7(7) . . . .
C21 C22 C27 C26 -179.3(6) . . . .
C22 C23 C24 C25 0.0(13) . . . .
C23 C22 C27 Ir1 179.2(6) . . . .
C23 C22 C27 C26 1.6(10) . . . .
C23 C24 C25 C26 0.4(13) . . . .
C24 C25 C26 C27 0.1(11) . . . .
C25 C26 C27 Ir1 -178.4(5) . . . .
C25 C26 C27 C22 -1.1(9) . . . .
C27 C22 C23 C24 -1.1(12) . . . .
C28 N8 C32 C31 -1.0(9) . . . .
C28 N8 C32 C33 -178.2(6) . . . .
C28 C29 C30 C31 -0.8(12) . . . .
C29 C30 C31 C32 2.7(12) . . . .
C30 C31 C32 N8 -1.8(10) . . . .
C30 C31 C32 C33 175.1(7) . . . .
C31 C32 C33 C34 6.9(10) . . . .
C31 C32 C33 C38 -171.6(6) . . . .
C32 N8 C28 C29 2.9(10) . . . .
C32 C33 C34 C35 -178.2(6) . . . .
C32 C33 C38 Ir1 -2.5(7) . . . .
C32 C33 C38 C37 177.8(5) . . . .
C33 C34 C35 C36 0.6(10) . . . .
C34 C33 C38 Ir1 179.1(5) . . . .
C34 C33 C38 C37 -0.6(9) . . . .
C34 C35 C36 C37 -0.8(11) . . . .
C35 C36 C37 C38 0.3(10) . . . .
C36 C37 C38 Ir1 -179.3(5) . . . .
C36 C37 C38 C33 0.4(9) . . . .
C38 C33 C34 C35 0.2(10) . . . .
C40 C39 C47 C42 166(3) . . . .
C40 C39 C47 C53 -60(2) . . . .
C40 C39 C51 C42 -171(3) . . . .
C40 C39 C53 C47 134.0(19) . . . .
C42 C39 C47 C53 134(2) . . . .
C42 C39 C50 C40 178(3) . . . .
C42 C39 C53 C40 146(3) . . . .
C42 C39 C53 C47 -80(3) . . . .
C42 C47 C53 C40 57.5(15) . . . .
C42 C47 C53 C39 26.4(12) . . . .
C39 C40 C53 C47 -34.5(15) . . . .
C39 C42 C47 C53 -38.8(19) . . . .
C39 C47 C53 C40 31.2(13) . . . .
C48 C54 C56 C43 -17(19) . . . .
C47 C42 C39 C40 -164(3) . . . .
C47 C42 C39 C50 -165(2) . . . .
C47 C42 C39 C51 -176(3) . . . .
C47 C42 C39 C53 67(3) . . . .
C47 C42 C51 C39 8(5) . . . .
C47 C39 C50 C40 28(4) . . . .
C47 C39 C51 C42 -5(3) . . . .
C47 C39 C53 C40 -134.0(19) . . . .
C50 C40 C39 C42 -3(3) . . . .
C50 C40 C39 C47 -163(3) . . . .
C50 C40 C39 C51 3(3) . . . .
C50 C40 C39 C53 142(3) . . . .
C50 C40 C53 C39 -74(4) . . . .
C50 C40 C53 C47 -108(4) . . . .
C50 C39 C47 C42 152(4) . . . .
C50 C39 C47 C53 -75(4) . . . .
C50 C39 C51 C42 -170(3) . . . .
C50 C39 C53 C40 16.0(11) . . . .
C50 C39 C53 C47 150.0(19) . . . .
C51 C42 C39 C40 12(4) . . . .
C51 C42 C39 C47 176(3) . . . .
C51 C42 C39 C50 10(3) . . . .
C51 C42 C39 C53 -117(3) . . . .
C51 C42 C47 C39 -11(6) . . . .
C51 C42 C47 C53 -50(7) . . . .
C51 C39 C47 C42 2.5(15) . . . .
C51 C39 C47 C53 136(2) . . . .
C51 C39 C50 C40 -177(2) . . . .
C51 C39 C53 C40 107(3) . . . .
C51 C39 C53 C47 -119(3) . . . .
C53 C40 C39 C42 -145(3) . . . .
C53 C40 C39 C47 55(2) . . . .
C53 C40 C39 C50 -142(3) . . . .
C53 C40 C39 C51 -139(2) . . . .
C53 C40 C50 C39 55(3) . . . .
C53 C39 C47 C42 -134(2) . . . .
C53 C39 C50 C40 -38(3) . . . .
C53 C39 C51 C42 92(4) . . . .
